data_1571593
loop_
_publ_author_name
'Khatun, Mst Nasima'
'Nandy, Satyendu'
'Roy, Hirakjyoti'
'Ghosh, Siddhartha Sankar'
'Kumar, Sachin'
'Iyer, Parameswar Krishnan'

_publ_section_title
;
 Sulphur-atom positional engineering in perylenimide: structure-property
 relationships and H-aggregation directed type-I photodynamic therapy.
;
_journal_issue 24
_journal_name_full 'Chemical science'
_journal_page_first 9298
_journal_page_last 9317
_journal_paper_doi 10.1039/d4sc01180e
_journal_volume 15
_journal_year 2024
_chemical_formula_sum 'C49 H49 N49 O49'
_chemical_formula_weight 2108.37
_space_group_crystal_system triclinic
_space_group_IT_number 2
_space_group_name_Hall '-P 1'
_space_group_name_H-M_alt 'P -1'
_atom_sites_solution_hydrogens geom
_audit_creation_method SHELXL-2016/6
_audit_update_record
;
2024-01-16 deposited with the CCDC.	2024-05-10 downloaded from the CCDC.
;
_cell_angle_alpha 89.999(2)
_cell_angle_beta 94.196(2)
_cell_angle_gamma 90.014(2)
_cell_formula_units_Z 1
_cell_length_a 17.6473(9)
_cell_length_b 7.5383(4)
_cell_length_c 18.6063(9)
_cell_measurement_temperature 273(2)
_cell_volume 2468.6(2)
_computing_structure_refinement 'SHELXL-2016/6 (Sheldrick, 2016)'
_computing_structure_solution 'SHELXT 2014/5 (Sheldrick, 2014)'
_diffrn_ambient_temperature 273(2)
_diffrn_measured_fraction_theta_full 1.000
_diffrn_measured_fraction_theta_max 1.000
_diffrn_radiation_type MoK\a
_diffrn_radiation_wavelength 0.71073
_diffrn_reflns_av_R_equivalents 0.0985
_diffrn_reflns_av_unetI/netI 0.0946
_diffrn_reflns_Laue_measured_fraction_full 1.000
_diffrn_reflns_Laue_measured_fraction_max 1.000
_diffrn_reflns_limit_h_max 20
_diffrn_reflns_limit_h_min -20
_diffrn_reflns_limit_k_max 8
_diffrn_reflns_limit_k_min -8
_diffrn_reflns_limit_l_max 22
_diffrn_reflns_limit_l_min -22
_diffrn_reflns_number 91195
_diffrn_reflns_point_group_measured_fraction_full 1.000
_diffrn_reflns_point_group_measured_fraction_max 1.000
_diffrn_reflns_theta_full 25.000
_diffrn_reflns_theta_max 25.000
_diffrn_reflns_theta_min 1.535
_exptl_absorpt_coefficient_mu 0.127
_exptl_crystal_density_diffrn 1.418
_exptl_crystal_F_000 1078
_refine_diff_density_max 0.348
_refine_diff_density_min -0.292
_refine_diff_density_rms 0.037
_refine_ls_extinction_method none
_refine_ls_goodness_of_fit_ref 1.020
_refine_ls_hydrogen_treatment constr
_refine_ls_matrix_type full
_refine_ls_number_parameters 669
_refine_ls_number_reflns 8676
_refine_ls_number_restraints 0
_refine_ls_restrained_S_all 1.020
_refine_ls_R_factor_all 0.1893
_refine_ls_R_factor_gt 0.0774
_refine_ls_shift/su_max 0.000
_refine_ls_shift/su_mean 0.000
_refine_ls_structure_factor_coef Fsqd
_refine_ls_weighting_details 'w=1/[\s^2^(Fo^2^)+(0.0843P)^2^+1.3038P] where P=(Fo^2^+2Fc^2^)/3'
_refine_ls_weighting_scheme calc
_refine_ls_wR_factor_gt 0.1928
_refine_ls_wR_factor_ref 0.2532
_reflns_Friedel_coverage 0.000
_reflns_number_gt 3561
_reflns_number_total 8676
_reflns_threshold_expression 'I > 2\s(I)'
_cod_data_source_file d4sc01180e2.cif
_cod_data_source_block PPI-6-A_a
_cod_depositor_comments 'Adding full bibliography for 1571593--1571595.cif.'
_cod_database_code 1571593
_shelx_shelxl_version_number 2016/6
_shelx_space_group_comment
;
The symmetry employed for this shelxl refinement is uniquely defined
by the following loop, which should always be used as a source of
symmetry information in preference to the above space-group names.
They are only intended as comments.
;

loop_
_space_group_symop_operation_xyz
'x, y, z'
'-x, -y, -z'

loop_
_atom_site_label
_atom_site_type_symbol
_atom_site_fract_x
_atom_site_fract_y
_atom_site_fract_z
_atom_site_U_iso_or_equiv
_atom_site_adp_type
_atom_site_occupancy
_atom_site_site_symmetry_order
_atom_site_calc_flag
_atom_site_refinement_flags_posn
_atom_site_refinement_flags_adp
_atom_site_refinement_flags_occupancy
_atom_site_disorder_assembly
_atom_site_disorder_group
O001 O 1.1931(2) 0.8374(4) 0.71338(17) 0.0954(10) Uani 1 1 d . . . . .
O002 O 0.3066(2) 0.3370(4) 0.28644(17) 0.0953(10) Uani 1 1 d . . . . .
N003 N 1.0922(2) 0.7182(5) 0.7636(2) 0.0814(10) Uani 1 1 d . . . . .
O004 O 0.5113(2) 0.1069(5) 0.1869(2) 0.1165(12) Uani 1 1 d . . . . .
N005 N 0.4076(3) 0.2179(5) 0.2365(2) 0.0828(11) Uani 1 1 d . . . . .
O006 O 0.9887(2) 0.6067(5) 0.81292(19) 0.1165(12) Uani 1 1 d . . . . .
C103 C 0.9712(2) 0.7004(5) 0.5575(2) 0.0604(10) Uani 1 1 d . . . . .
C008 C 1.0108(2) 0.7086(5) 0.6265(2) 0.0628(11) Uani 1 1 d . . . . .
C009 C 0.5288(2) 0.2000(5) 0.4424(2) 0.0603(10) Uani 1 1 d . . . . .
C00A C 0.9674(2) 0.7509(5) 0.4247(2) 0.0620(11) Uani 1 1 d . . . . .
C00B C 0.6439(2) 0.1230(5) 0.5206(2) 0.0647(11) Uani 1 1 d . . . . .
C00C C 0.4889(3) 0.2090(5) 0.3735(3) 0.0646(11) Uani 1 1 d . . . . .
C00D C 0.6490(2) 0.1807(5) 0.6516(2) 0.0639(11) Uani 1 1 d . . . . .
C00E C 0.8509(2) 0.6803(5) 0.3482(2) 0.0636(11) Uani 1 1 d . . . . .
C00F C 0.8558(2) 0.6225(5) 0.4789(2) 0.0649(11) Uani 1 1 d . . . . .
C00G C 0.6040(2) 0.1333(5) 0.4493(2) 0.0635(11) Uani 1 1 d . . . . .
C00H C 0.8958(2) 0.6327(5) 0.5509(2) 0.0637(11) Uani 1 1 d . . . . .
C00I C 0.4140(3) 0.2746(5) 0.3654(3) 0.0665(11) Uani 1 1 d . . . . .
C00J C 1.0081(2) 0.7604(5) 0.4959(2) 0.0607(11) Uani 1 1 d . . . . .
C00K C 1.0856(3) 0.7741(5) 0.6340(3) 0.0666(11) Uani 1 1 d . . . . .
C00L C 0.5330(2) 0.2508(5) 0.5755(2) 0.0630(11) Uani 1 1 d . . . . .
C00M C 0.4921(2) 0.2597(5) 0.5040(2) 0.0646(11) Uani 1 1 d . . . . .
C00N C 0.6091(2) 0.1866(5) 0.5823(2) 0.0611(11) Uani 1 1 d . . . . .
C00O C 0.8914(2) 0.6871(5) 0.4174(2) 0.0612(11) Uani 1 1 d . . . . .
C00P C 0.3719(3) 0.2807(6) 0.2949(3) 0.0769(13) Uani 1 1 d . . . . .
C00Q C 1.0005(2) 0.8009(5) 0.3632(3) 0.0743(12) Uani 1 1 d . . . . .
H00Q H 1.050061 0.843837 0.367200 0.089 Uiso 1 1 calc R U . . .
C00R C 0.9767(3) 0.6531(5) 0.6875(3) 0.0715(12) Uani 1 1 d . . . . .
C00S C 0.7741(2) 0.6153(5) 0.3410(2) 0.0703(12) Uani 1 1 d . . . . .
C00T C 0.5240(3) 0.1523(5) 0.3126(3) 0.0724(12) Uani 1 1 d . . . . .
C00U C 0.7258(3) 0.1160(5) 0.6593(3) 0.0720(12) Uani 1 1 d . . . . .
C00V C 1.1281(3) 0.7810(5) 0.7047(3) 0.0763(13) Uani 1 1 d . . . . .
C00W C 0.7257(2) 0.6251(6) 0.2729(2) 0.0723(12) Uani 1 1 d . . . . .
C00X C 0.4992(3) 0.3015(5) 0.6372(3) 0.0781(12) Uani 1 1 d . . . . .
H00X H 0.449649 0.344445 0.633207 0.094 Uiso 1 1 calc R U . . .
C00Y C 0.7153(3) 0.0462(6) 0.5320(3) 0.0753(12) Uani 1 1 d . . . . .
H00Y H 0.737259 -0.005655 0.493255 0.090 Uiso 1 1 calc R U . . .
C00Z C 0.7450(3) 0.5433(6) 0.4010(3) 0.0775(12) Uani 1 1 d . . . . .
H00Z H 0.697182 0.491068 0.396390 0.093 Uiso 1 1 calc R U . . .
C010 C 0.4824(3) 0.1568(6) 0.2414(3) 0.0846(14) Uani 1 1 d . . . . .
C011 C 0.7845(3) 0.5458(5) 0.4679(3) 0.0760(12) Uani 1 1 d . . . . .
H011 H 0.762510 0.494327 0.506769 0.091 Uiso 1 1 calc R U . . .
C012 C 0.5377(3) 0.2896(6) 0.7052(3) 0.0819(13) Uani 1 1 d . . . . .
H012 H 0.513251 0.321348 0.745919 0.098 Uiso 1 1 calc R U . . .
C013 C 0.7745(2) 0.1252(6) 0.7273(2) 0.0739(12) Uani 1 1 d . . . . .
C014 C 0.8893(3) 0.7322(5) 0.2877(2) 0.0735(12) Uani 1 1 d . . . . .
H014 H 0.864189 0.727099 0.242074 0.088 Uiso 1 1 calc R U . . .
C015 C 0.7549(2) 0.0440(6) 0.5991(3) 0.0771(12) Uani 1 1 d . . . . .
H015 H 0.802817 -0.007876 0.603698 0.093 Uiso 1 1 calc R U . . .
C016 C 0.6109(3) 0.2318(5) 0.7124(2) 0.0728(12) Uani 1 1 d . . . . .
H016 H 0.636216 0.225958 0.758004 0.087 Uiso 1 1 calc R U . . .
C017 C 0.9624(3) 0.7894(6) 0.2951(3) 0.0805(13) Uani 1 1 d . . . . .
H017 H 0.987082 0.821142 0.254497 0.097 Uiso 1 1 calc R U . . .
C018 C 0.8635(2) 0.5785(6) 0.6126(3) 0.0787(13) Uani 1 1 d . . . . .
H018 H 0.814158 0.534132 0.609247 0.094 Uiso 1 1 calc R U . . .
C019 C 1.0816(3) 0.8232(5) 0.5067(3) 0.0777(12) Uani 1 1 d . . . . .
H019 H 1.106334 0.862214 0.467166 0.093 Uiso 1 1 calc R U . . .
C01A C 1.0176(3) 0.6566(6) 0.7590(3) 0.0834(13) Uani 1 1 d . . . . .
C01B C 1.1195(3) 0.8300(5) 0.5741(3) 0.0798(13) Uani 1 1 d . . . . .
H01B H 1.168917 0.873271 0.578908 0.096 Uiso 1 1 calc R U . . .
C01C C 0.3808(3) 0.3295(5) 0.4256(3) 0.0809(13) Uani 1 1 d . . . . .
H01C H 0.331289 0.372430 0.420939 0.097 Uiso 1 1 calc R U . . .
C01D C 0.5969(3) 0.0896(6) 0.3201(3) 0.0863(13) Uani 1 1 d . . . . .
H01D H 0.620463 0.053248 0.279526 0.104 Uiso 1 1 calc R U . . .
C01E C 0.9034(3) 0.5891(6) 0.6797(3) 0.0840(13) Uani 1 1 d . . . . .
H01E H 0.880013 0.552169 0.720372 0.101 Uiso 1 1 calc R U . . .
C01F C 0.6364(3) 0.0793(6) 0.3873(3) 0.0812(13) Uani 1 1 d . . . . .
H01F H 0.685706 0.035145 0.390844 0.097 Uiso 1 1 calc R U . . .
C01G C 0.4185(3) 0.3234(5) 0.4932(3) 0.0783(12) Uani 1 1 d . . . . .
H01G H 0.393795 0.362960 0.532684 0.094 Uiso 1 1 calc R U . . .
C01H C 0.7829(3) 0.2828(6) 0.7656(3) 0.0857(14) Uani 1 1 d . . . . .
H01H H 0.754954 0.382096 0.750206 0.103 Uiso 1 1 calc R U . . .
C01I C 0.7170(3) 0.7825(6) 0.2340(3) 0.0851(14) Uani 1 1 d . . . . .
H01I H 0.745265 0.881631 0.249180 0.102 Uiso 1 1 calc R U . . .
C01J C 0.6844(3) 0.4800(7) 0.2477(3) 0.0890(14) Uani 1 1 d . . . . .
H01J H 0.690117 0.373069 0.272481 0.107 Uiso 1 1 calc R U . . .
C01K C 0.8157(3) -0.0206(7) 0.7520(3) 0.0914(14) Uani 1 1 d . . . . .
H01K H 0.810142 -0.127280 0.727081 0.110 Uiso 1 1 calc R U . . .
C01L C 0.6673(3) 0.7942(8) 0.1733(3) 0.1008(16) Uani 1 1 d . . . . .
H01L H 0.661326 0.900989 0.148504 0.121 Uiso 1 1 calc R U . . .
C01M C 0.8328(3) 0.2931(8) 0.8268(3) 0.1040(16) Uani 1 1 d . . . . .
H01M H 0.838749 0.399396 0.851909 0.125 Uiso 1 1 calc R U . . .
C01N C 1.1356(3) 0.7127(7) 0.8342(3) 0.1100(17) Uani 1 1 d . . . . .
H01A H 1.189094 0.692143 0.828717 0.132 Uiso 1 1 calc R U . . .
H01N H 1.116643 0.619931 0.864293 0.132 Uiso 1 1 calc R U . . .
C01O C 0.8648(3) -0.0119(9) 0.8126(3) 0.1069(17) Uani 1 1 d . . . . .
H01O H 0.892098 -0.111861 0.828349 0.128 Uiso 1 1 calc R U . . .
C01P C 0.6352(3) 0.4883(8) 0.1872(3) 0.1084(17) Uani 1 1 d . . . . .
H01P H 0.607769 0.388371 0.171598 0.130 Uiso 1 1 calc R U . . .
C01Q C 0.3648(3) 0.2139(7) 0.1658(3) 0.1115(17) Uani 1 1 d . . . . .
H01Q H 0.311395 0.192061 0.171661 0.134 Uiso 1 1 calc R U . . .
H01R H 0.383687 0.119800 0.136410 0.134 Uiso 1 1 calc R U . . .
C01R C 0.6265(3) 0.6462(10) 0.1497(3) 0.1101(17) Uani 1 1 d . . . . .
H01S H 0.593266 0.652816 0.108576 0.132 Uiso 1 1 calc R U . . .
C01S C 0.8735(3) 0.1455(10) 0.8501(3) 0.1105(18) Uani 1 1 d . . . . .
H01T H 0.906814 0.151967 0.891081 0.133 Uiso 1 1 calc R U . . .
C01T C 0.3752(6) 0.4004(14) 0.1283(4) 0.214(5) Uani 1 1 d . . . . .
H01U H 0.350136 0.484397 0.158172 0.257 Uiso 1 1 calc R U . . .
H01V H 0.429081 0.425752 0.135911 0.257 Uiso 1 1 calc R U . . .
C01U C 1.1212(6) 0.9215(12) 0.8711(4) 0.194(4) Uani 1 1 d . . . . .
H8CA H 1.144370 1.012159 0.842957 0.232 Uiso 1 1 calc R U . . .
H6CA H 1.067198 0.946184 0.870957 0.232 Uiso 1 1 calc R U . . .
C01V C 1.1103(5) 1.3944(10) 1.0128(4) 0.208(4) Uani 1 1 d . . . . .
H7CA H 1.127438 1.357002 1.060526 0.313 Uiso 1 1 calc R U . . .
H4CA H 1.061813 1.451657 1.013856 0.313 Uiso 1 1 calc R U . . .
H2CA H 1.146356 1.475973 0.995087 0.313 Uiso 1 1 calc R U . . .
C01W C 0.3896(5) 0.8932(10) -0.0126(4) 0.211(4) Uani 1 1 d . . . . .
H3CA H 0.371947 0.856336 -0.060326 0.316 Uiso 1 1 calc R U . . .
H1CA H 0.438049 0.950680 -0.014153 0.316 Uiso 1 1 calc R U . . .
H01 H 0.353808 0.974352 0.005630 0.316 Uiso 1 1 calc R U . . .
C01X C 1.1343(10) 1.1178(14) 0.9640(6) 0.311(9) Uani 1 1 d . . . . .
H5CA H 1.132663 1.084122 1.014166 0.374 Uiso 1 1 calc R U . . .
H01: H 1.184931 1.166567 0.961373 0.374 Uiso 1 1 calc R U . . .
C1 C 1.1485(8) 0.922(2) 0.9297(7) 0.313(8) Uani 1 1 d . . . . .
H1A H 1.202522 0.897587 0.929874 0.376 Uiso 1 1 calc R U . . .
H1B H 1.125445 0.830683 0.957840 0.376 Uiso 1 1 calc R U . . .
C2 C 0.3605(9) 0.4406(15) 0.0759(7) 0.334(10) Uani 1 1 d . . . . .
H2A H 0.307575 0.405934 0.068123 0.401 Uiso 1 1 calc R U . . .
H2B H 0.388058 0.358971 0.047073 0.401 Uiso 1 1 calc R U . . .
C3 C 0.3640(9) 0.6119(13) 0.0361(6) 0.283(8) Uani 1 1 d . . . . .
H3A H 0.365126 0.571481 -0.013282 0.340 Uiso 1 1 calc R U . . .
H3B H 0.313000 0.657414 0.039377 0.340 Uiso 1 1 calc R U . . .
C101 C 1.1031(9) 1.2393(17) 0.9650(7) 0.331(9) Uani 1 1 d . . . . .
H10A H 1.050748 1.201751 0.967394 0.398 Uiso 1 1 calc R U . . .
H10B H 1.106073 1.288114 0.917109 0.398 Uiso 1 1 calc R U . . .
C102 C 0.3976(9) 0.7359(18) 0.0352(7) 0.332(9) Uani 1 1 d . . . . .
H10C H 0.449445 0.696342 0.031350 0.398 Uiso 1 1 calc R U . . .
H10D H 0.396243 0.783784 0.083452 0.398 Uiso 1 1 calc R U . . .

loop_
_atom_site_aniso_label
_atom_site_aniso_U_11
_atom_site_aniso_U_22
_atom_site_aniso_U_33
_atom_site_aniso_U_23
_atom_site_aniso_U_13
_atom_site_aniso_U_12
O001 0.091(2) 0.081(2) 0.112(3) -0.0192(18) -0.002(2) -0.0090(19)
O002 0.089(2) 0.082(2) 0.113(3) 0.0183(18) -0.002(2) 0.0009(19)
N003 0.092(3) 0.068(2) 0.084(3) -0.013(2) 0.007(3) -0.003(2)
O004 0.129(3) 0.141(3) 0.080(3) -0.003(2) 0.017(2) 0.017(2)
N005 0.093(3) 0.067(3) 0.088(3) 0.011(2) 0.008(3) -0.002(2)
O006 0.127(3) 0.148(3) 0.075(2) -0.001(2) 0.014(2) -0.021(2)
C103 0.069(3) 0.040(2) 0.075(3) -0.0032(19) 0.017(3) 0.0072(19)
C008 0.069(3) 0.042(2) 0.078(3) -0.007(2) 0.012(3) 0.006(2)
C009 0.062(3) 0.043(2) 0.078(3) 0.001(2) 0.020(3) -0.0125(19)
C00A 0.064(3) 0.046(2) 0.079(3) 0.002(2) 0.023(3) 0.0043(19)
C00B 0.060(3) 0.050(3) 0.086(4) 0.000(2) 0.020(3) -0.013(2)
C00C 0.071(3) 0.041(2) 0.083(4) 0.006(2) 0.015(3) -0.011(2)
C00D 0.071(3) 0.049(2) 0.073(3) 0.001(2) 0.015(3) -0.015(2)
C00E 0.069(3) 0.045(2) 0.078(3) -0.001(2) 0.018(3) 0.004(2)
C00F 0.062(3) 0.051(3) 0.084(3) -0.004(2) 0.016(3) 0.007(2)
C00G 0.061(3) 0.054(3) 0.077(3) -0.004(2) 0.016(3) -0.014(2)
C00H 0.064(3) 0.051(2) 0.078(3) 0.003(2) 0.019(2) 0.005(2)
C00I 0.072(3) 0.045(2) 0.084(4) 0.005(2) 0.016(3) -0.008(2)
C00J 0.069(3) 0.044(2) 0.071(3) -0.004(2) 0.013(3) 0.004(2)
C00K 0.075(3) 0.045(2) 0.080(3) -0.007(2) 0.010(3) 0.002(2)
C00L 0.067(3) 0.044(2) 0.081(3) -0.008(2) 0.019(3) -0.013(2)
C00M 0.069(3) 0.042(2) 0.084(4) -0.001(2) 0.019(3) -0.012(2)
C00N 0.061(3) 0.044(2) 0.080(3) 0.003(2) 0.016(3) -0.0152(19)
C00O 0.066(3) 0.044(2) 0.075(3) 0.000(2) 0.021(3) 0.0099(19)
C00P 0.082(4) 0.047(3) 0.101(4) 0.014(3) 0.008(4) -0.006(2)
C00Q 0.067(3) 0.070(3) 0.087(4) 0.007(2) 0.017(3) -0.001(2)
C00R 0.082(3) 0.063(3) 0.071(3) -0.005(2) 0.014(3) -0.003(2)
C00S 0.074(3) 0.059(3) 0.078(3) -0.009(2) 0.012(3) 0.013(2)
C00T 0.083(3) 0.060(3) 0.076(4) 0.005(2) 0.016(3) -0.003(2)
C00U 0.073(3) 0.064(3) 0.080(3) 0.005(2) 0.012(3) -0.017(2)
C00V 0.083(4) 0.048(3) 0.098(4) -0.015(2) 0.008(3) 0.000(2)
C00W 0.075(3) 0.063(3) 0.080(3) -0.012(3) 0.008(3) 0.008(2)
C00X 0.076(3) 0.066(3) 0.094(4) -0.007(3) 0.018(3) -0.005(2)
C00Y 0.069(3) 0.079(3) 0.079(3) -0.002(2) 0.018(3) -0.007(2)
C00Z 0.069(3) 0.081(3) 0.085(4) -0.008(3) 0.016(3) -0.001(2)
C010 0.103(4) 0.070(3) 0.083(4) 0.005(3) 0.019(4) -0.008(3)
C011 0.072(3) 0.075(3) 0.083(4) -0.002(2) 0.019(3) -0.002(2)
C012 0.085(4) 0.077(3) 0.086(4) -0.011(3) 0.023(3) -0.011(3)
C013 0.076(3) 0.063(3) 0.083(3) 0.010(3) 0.008(3) -0.015(2)
C014 0.081(3) 0.061(3) 0.080(3) 0.005(2) 0.012(3) 0.005(2)
C015 0.064(3) 0.079(3) 0.089(4) 0.006(3) 0.012(3) -0.007(2)
C016 0.083(3) 0.061(3) 0.076(3) -0.003(2) 0.012(3) -0.015(2)
C017 0.084(4) 0.076(3) 0.084(4) 0.011(2) 0.029(3) 0.001(3)
C018 0.069(3) 0.086(3) 0.082(4) 0.005(3) 0.018(3) -0.009(2)
C019 0.072(3) 0.073(3) 0.090(4) 0.003(2) 0.017(3) -0.007(2)
C01A 0.100(4) 0.074(3) 0.077(4) -0.005(3) 0.015(3) 0.001(3)
C01B 0.074(3) 0.065(3) 0.101(4) -0.004(3) 0.013(3) -0.013(2)
C01C 0.073(3) 0.067(3) 0.104(4) 0.007(3) 0.014(3) 0.005(2)
C01D 0.089(4) 0.087(3) 0.085(4) -0.009(3) 0.024(3) 0.003(3)
C01E 0.092(4) 0.086(3) 0.076(4) 0.007(2) 0.022(3) -0.006(3)
C01F 0.073(3) 0.085(3) 0.087(4) -0.006(3) 0.018(3) 0.002(2)
C01G 0.072(3) 0.075(3) 0.090(4) -0.007(2) 0.018(3) 0.003(2)
C01H 0.094(4) 0.065(3) 0.096(4) 0.004(3) -0.004(3) -0.017(3)
C01I 0.094(4) 0.066(3) 0.094(4) -0.008(3) -0.002(3) 0.012(2)
C01J 0.094(4) 0.078(4) 0.095(4) -0.008(3) 0.002(3) -0.003(3)
C01K 0.093(4) 0.086(4) 0.095(4) 0.007(3) 0.001(3) -0.002(3)
C01L 0.112(4) 0.090(4) 0.099(4) -0.003(3) -0.001(4) 0.014(3)
C01M 0.115(4) 0.095(4) 0.100(4) -0.001(3) -0.005(4) -0.023(3)
C01N 0.115(4) 0.119(5) 0.093(4) -0.017(3) -0.012(3) -0.013(3)
C01O 0.103(4) 0.104(5) 0.113(5) 0.020(4) 0.004(4) 0.008(3)
C01P 0.106(4) 0.103(5) 0.114(5) -0.021(4) -0.005(4) -0.015(3)
C01Q 0.118(4) 0.131(5) 0.083(4) 0.020(3) -0.013(3) 0.006(3)
C01R 0.106(4) 0.134(5) 0.088(4) -0.010(4) -0.008(3) 0.011(4)
C01S 0.104(4) 0.137(6) 0.089(4) 0.016(4) -0.004(3) -0.017(4)
C01T 0.310(12) 0.229(11) 0.099(6) 0.080(6) -0.013(7) 0.071(8)
C01U 0.280(11) 0.202(9) 0.087(5) 0.031(6) -0.065(6) -0.075(7)
C01V 0.336(12) 0.137(6) 0.149(7) -0.061(5) -0.001(7) -0.014(7)
C01W 0.326(11) 0.144(7) 0.160(7) 0.061(5) 0.002(7) 0.003(7)
C01X 0.58(3) 0.108(8) 0.257(12) -0.092(9) 0.114(14) 0.003(11)
C1 0.345(18) 0.35(2) 0.254(16) 0.105(16) 0.076(14) 0.008(14)
C2 0.54(2) 0.183(10) 0.301(17) 0.120(13) 0.207(18) 0.135(13)
C3 0.52(2) 0.122(8) 0.216(10) 0.066(8) 0.110(12) 0.030(11)
C101 0.49(2) 0.204(12) 0.274(13) -0.162(11) -0.130(14) 0.098(13)
C102 0.46(2) 0.231(14) 0.287(14) 0.163(12) -0.118(14) -0.097(14)

loop_
_atom_type_symbol
_atom_type_description
_atom_type_scat_dispersion_real
_atom_type_scat_dispersion_imag
_atom_type_scat_source
C C 0.0033 0.0016 'International Tables Vol C Tables 4.2.6.8 and 6.1.1.4'
H H 0.0000 0.0000 'International Tables Vol C Tables 4.2.6.8 and 6.1.1.4'
N N 0.0061 0.0033 'International Tables Vol C Tables 4.2.6.8 and 6.1.1.4'
O O 0.0106 0.0060 'International Tables Vol C Tables 4.2.6.8 and 6.1.1.4'

loop_
_geom_angle_atom_site_label_1
_geom_angle_atom_site_label_2
_geom_angle_atom_site_label_3
_geom_angle
_geom_angle_site_symmetry_1
_geom_angle_site_symmetry_3
_geom_angle_publ_flag
C00V N003 C01A 123.3(5) . . ?
C00V N003 C01N 118.5(4) . . ?
C01A N003 C01N 118.2(4) . . ?
C00P N005 C010 123.1(5) . . ?
C00P N005 C01Q 118.5(5) . . ?
C010 N005 C01Q 118.4(5) . . ?
C008 C103 C00H 119.4(4) . . ?
C008 C103 C00J 119.1(4) . . ?
C00H C103 C00J 121.5(4) . . ?
C00R C008 C00K 118.9(4) . . ?
C00R C008 C103 120.9(4) . . ?
C00K C008 C103 120.2(4) . . ?
C00G C009 C00C 119.9(4) . . ?
C00G C009 C00M 121.1(4) . . ?
C00C C009 C00M 119.1(4) . . ?
C00Q C00A C00O 118.0(4) . . ?
C00Q C00A C00J 121.9(4) . . ?
C00O C00A C00J 120.1(4) . . ?
C00Y C00B C00N 117.2(4) . . ?
C00Y C00B C00G 122.3(4) . . ?
C00N C00B C00G 120.4(4) . . ?
C00T C00C C00I 119.3(5) . . ?
C00T C00C C009 119.9(4) . . ?
C00I C00C C009 120.8(4) . . ?
C016 C00D C00N 119.0(4) . . ?
C016 C00D C00U 120.9(4) . . ?
C00N C00D C00U 120.1(4) . . ?
C014 C00E C00O 118.1(4) . . ?
C014 C00E C00S 121.7(4) . . ?
C00O C00E C00S 120.1(4) . . ?
C011 C00F C00O 118.1(4) . . ?
C011 C00F C00H 121.8(4) . . ?
C00O C00F C00H 120.0(4) . . ?
C01F C00G C009 118.1(4) . . ?
C01F C00G C00B 122.7(4) . . ?
C009 C00G C00B 119.2(4) . . ?
C018 C00H C103 118.4(4) . . ?
C018 C00H C00F 122.8(4) . . ?
C103 C00H C00F 118.8(4) . . ?
C01C C00I C00C 118.3(5) . . ?
C01C C00I C00P 120.5(5) . . ?
C00C C00I C00P 121.2(5) . . ?
C019 C00J C103 118.0(4) . . ?
C019 C00J C00A 122.9(4) . . ?
C103 C00J C00A 119.1(4) . . ?
C01B C00K C008 119.2(4) . . ?
C01B C00K C00V 119.7(5) . . ?
C008 C00K C00V 121.1(4) . . ?
C00X C00L C00N 118.7(4) . . ?
C00X C00L C00M 121.7(4) . . ?
C00N C00L C00M 119.5(4) . . ?
C01G C00M C009 117.9(4) . . ?
C01G C00M C00L 122.7(4) . . ?
C009 C00M C00L 119.4(4) . . ?
C00B C00N C00L 120.2(4) . . ?
C00B C00N C00D 120.3(4) . . ?
C00L C00N C00D 119.4(4) . . ?
C00A C00O C00E 120.3(4) . . ?
C00A C00O C00F 120.4(4) . . ?
C00E C00O C00F 119.3(4) . . ?
O002 C00P N005 119.8(5) . . ?
O002 C00P C00I 122.5(5) . . ?
N005 C00P C00I 117.7(5) . . ?
C00A C00Q C017 122.2(4) . . ?
C00A C00Q H00Q 118.9 . . ?
C017 C00Q H00Q 118.9 . . ?
C01E C00R C008 118.6(4) . . ?
C01E C00R C01A 119.8(5) . . ?
C008 C00R C01A 121.5(5) . . ?
C00Z C00S C00E 117.7(4) . . ?
C00Z C00S C00W 119.3(4) . . ?
C00E C00S C00W 123.0(4) . . ?
C01D C00T C00C 119.5(5) . . ?
C01D C00T C010 120.3(5) . . ?
C00C C00T C010 120.2(5) . . ?
C015 C00U C00D 117.2(4) . . ?
C015 C00U C013 119.1(4) . . ?
C00D C00U C013 123.7(4) . . ?
O001 C00V N003 119.5(5) . . ?
O001 C00V C00K 123.0(5) . . ?
N003 C00V C00K 117.5(5) . . ?
C01J C00W C01I 117.8(5) . . ?
C01J C00W C00S 120.7(4) . . ?
C01I C00W C00S 121.5(4) . . ?
C00L C00X C012 121.5(4) . . ?
C00L C00X H00X 119.2 . . ?
C012 C00X H00X 119.2 . . ?
C00B C00Y C015 122.3(4) . . ?
C00B C00Y H00Y 118.8 . . ?
C015 C00Y H00Y 118.8 . . ?
C00S C00Z C011 122.2(4) . . ?
C00S C00Z H00Z 118.9 . . ?
C011 C00Z H00Z 118.9 . . ?
O004 C010 N005 119.7(5) . . ?
O004 C010 C00T 121.9(5) . . ?
N005 C010 C00T 118.4(5) . . ?
C00Z C011 C00F 122.1(4) . . ?
C00Z C011 H011 119.0 . . ?
C00F C011 H011 119.0 . . ?
C016 C012 C00X 120.4(5) . . ?
C016 C012 H012 119.8 . . ?
C00X C012 H012 119.8 . . ?
C01K C013 C01H 118.5(5) . . ?
C01K C013 C00U 120.5(5) . . ?
C01H C013 C00U 120.9(4) . . ?
C017 C014 C00E 121.1(4) . . ?
C017 C014 H014 119.4 . . ?
C00E C014 H014 119.4 . . ?
C00U C015 C00Y 122.3(4) . . ?
C00U C015 H015 118.9 . . ?
C00Y C015 H015 118.9 . . ?
C012 C016 C00D 120.9(4) . . ?
C012 C016 H016 119.6 . . ?
C00D C016 H016 119.6 . . ?
C014 C017 C00Q 120.2(4) . . ?
C014 C017 H017 119.9 . . ?
C00Q C017 H017 119.9 . . ?
C00H C018 C01E 121.1(4) . . ?
C00H C018 H018 119.4 . . ?
C01E C018 H018 119.4 . . ?
C01B C019 C00J 122.2(4) . . ?
C01B C019 H019 118.9 . . ?
C00J C019 H019 118.9 . . ?
O006 C01A N003 120.1(5) . . ?
O006 C01A C00R 122.3(5) . . ?
N003 C01A C00R 117.5(5) . . ?
C00K C01B C019 121.2(4) . . ?
C00K C01B H01B 119.4 . . ?
C019 C01B H01B 119.4 . . ?
C00I C01C C01G 122.0(4) . . ?
C00I C01C H01C 119.0 . . ?
C01G C01C H01C 119.0 . . ?
C00T C01D C01F 121.2(5) . . ?
C00T C01D H01D 119.4 . . ?
C01F C01D H01D 119.4 . . ?
C00R C01E C018 121.6(4) . . ?
C00R C01E H01E 119.2 . . ?
C018 C01E H01E 119.2 . . ?
C00G C01F C01D 121.5(4) . . ?
C00G C01F H01F 119.2 . . ?
C01D C01F H01F 119.2 . . ?
C01C C01G C00M 121.8(4) . . ?
C01C C01G H01G 119.1 . . ?
C00M C01G H01G 119.1 . . ?
C013 C01H C01M 120.4(5) . . ?
C013 C01H H01H 119.8 . . ?
C01M C01H H01H 119.8 . . ?
C01L C01I C00W 121.2(5) . . ?
C01L C01I H01I 119.4 . . ?
C00W C01I H01I 119.4 . . ?
C00W C01J C01P 122.0(5) . . ?
C00W C01J H01J 119.0 . . ?
C01P C01J H01J 119.0 . . ?
C01O C01K C013 121.5(5) . . ?
C01O C01K H01K 119.3 . . ?
C013 C01K H01K 119.3 . . ?
C01I C01L C01R 119.6(5) . . ?
C01I C01L H01L 120.2 . . ?
C01R C01L H01L 120.2 . . ?
C01S C01M C01H 119.8(5) . . ?
C01S C01M H01M 120.1 . . ?
C01H C01M H01M 120.1 . . ?
N003 C01N C01U 104.2(4) . . ?
N003 C01N H01A 110.9 . . ?
C01U C01N H01A 110.9 . . ?
N003 C01N H01N 110.9 . . ?
C01U C01N H01N 110.9 . . ?
H01A C01N H01N 108.9 . . ?
C01K C01O C01S 119.8(5) . . ?
C01K C01O H01O 120.1 . . ?
C01S C01O H01O 120.1 . . ?
C01J C01P C01R 119.6(5) . . ?
C01J C01P H01P 120.2 . . ?
C01R C01P H01P 120.2 . . ?
N005 C01Q C01T 107.9(5) . . ?
N005 C01Q H01Q 110.1 . . ?
C01T C01Q H01Q 110.1 . . ?
N005 C01Q H01R 110.1 . . ?
C01T C01Q H01R 110.1 . . ?
H01Q C01Q H01R 108.4 . . ?
C01L C01R C01P 119.9(5) . . ?
C01L C01R H01S 120.1 . . ?
C01P C01R H01S 120.1 . . ?
C01O C01S C01M 120.0(6) . . ?
C01O C01S H01T 120.0 . . ?
C01M C01S H01T 120.0 . . ?
C2 C01T C01Q 130.1(14) . . ?
C2 C01T H01U 104.8 . . ?
C01Q C01T H01U 104.8 . . ?
C2 C01T H01V 104.8 . . ?
C01Q C01T H01V 104.8 . . ?
H01U C01T H01V 105.8 . . ?
C1 C01U C01N 107.9(12) . . ?
C1 C01U H8CA 110.1 . . ?
C01N C01U H8CA 110.1 . . ?
C1 C01U H6CA 110.1 . . ?
C01N C01U H6CA 110.1 . . ?
H8CA C01U H6CA 108.4 . . ?
C101 C01V H7CA 109.5 . . ?
C101 C01V H4CA 109.5 . . ?
H7CA C01V H4CA 109.5 . . ?
C101 C01V H2CA 109.5 . . ?
H7CA C01V H2CA 109.5 . . ?
H4CA C01V H2CA 109.5 . . ?
C102 C01W H3CA 109.5 . . ?
C102 C01W H1CA 109.5 . . ?
H3CA C01W H1CA 109.5 . . ?
C102 C01W H01 109.5 . . ?
H3CA C01W H01 109.5 . . ?
H1CA C01W H01 109.5 . . ?
C101 C01X C1 150.9(16) . . ?
C101 C01X H5CA 98.9 . . ?
C1 C01X H5CA 98.9 . . ?
C101 C01X H01: 98.9 . . ?
C1 C01X H01: 98.9 . . ?
H5CA C01X H01: 103.9 . . ?
C01U C1 C01X 107.6(13) . . ?
C01U C1 H1A 110.2 . . ?
C01X C1 H1A 110.2 . . ?
C01U C1 H1B 110.2 . . ?
C01X C1 H1B 110.2 . . ?
H1A C1 H1B 108.5 . . ?
C01T C2 C3 134.7(17) . . ?
C01T C2 H2A 103.5 . . ?
C3 C2 H2A 103.5 . . ?
C01T C2 H2B 103.5 . . ?
C3 C2 H2B 103.5 . . ?
H2A C2 H2B 105.3 . . ?
C102 C3 C2 141.3(16) . . ?
C102 C3 H3A 101.7 . . ?
C2 C3 H3A 101.7 . . ?
C102 C3 H3B 101.7 . . ?
C2 C3 H3B 101.7 . . ?
H3A C3 H3B 104.7 . . ?
C01X C101 C01V 132.1(14) . . ?
C01X C101 H10A 104.2 . . ?
C01V C101 H10A 104.2 . . ?
C01X C101 H10B 104.2 . . ?
C01V C101 H10B 104.2 . . ?
H10A C101 H10B 105.5 . . ?
C3 C102 C01W 131.1(14) . . ?
C3 C102 H10C 104.5 . . ?
C01W C102 H10C 104.5 . . ?
C3 C102 H10D 104.5 . . ?
C01W C102 H10D 104.5 . . ?
H10C C102 H10D 105.6 . . ?

loop_
_geom_bond_atom_site_label_1
_geom_bond_atom_site_label_2
_geom_bond_distance
_geom_bond_site_symmetry_2
_geom_bond_publ_flag
O001 C00V 1.222(5) . ?
O002 C00P 1.227(5) . ?
N003 C00V 1.389(6) . ?
N003 C01A 1.393(6) . ?
N003 C01N 1.472(5) . ?
O004 C010 1.227(5) . ?
N005 C00P 1.380(6) . ?
N005 C010 1.394(6) . ?
N005 C01Q 1.468(5) . ?
O006 C01A 1.218(5) . ?
C103 C008 1.418(5) . ?
C103 C00H 1.421(5) . ?
C103 C00J 1.433(5) . ?
C008 C00R 1.388(5) . ?
C008 C00K 1.407(5) . ?
C009 C00G 1.416(5) . ?
C009 C00C 1.419(5) . ?
C009 C00M 1.428(5) . ?
C00A C00Q 1.376(5) . ?
C00A C00O 1.421(5) . ?
C00A C00J 1.462(5) . ?
C00B C00Y 1.388(5) . ?
C00B C00N 1.424(5) . ?
C00B C00G 1.459(5) . ?
C00C C00T 1.397(6) . ?
C00C C00I 1.409(5) . ?
C00D C016 1.412(5) . ?
C00D C00N 1.424(5) . ?
C00D C00U 1.437(6) . ?
C00E C014 1.411(5) . ?
C00E C00O 1.428(5) . ?
C00E C00S 1.438(5) . ?
C00F C011 1.386(5) . ?
C00F C00O 1.431(5) . ?
C00F C00H 1.470(5) . ?
C00G C01F 1.385(5) . ?
C00H C018 1.382(5) . ?
C00I C01C 1.366(6) . ?
C00I C00P 1.461(6) . ?
C00J C019 1.381(5) . ?
C00K C01B 1.370(6) . ?
C00K C00V 1.467(6) . ?
C00L C00X 1.386(5) . ?
C00L C00N 1.425(5) . ?
C00L C00M 1.468(5) . ?
C00M C01G 1.386(5) . ?
C00Q C017 1.394(6) . ?
C00Q H00Q 0.9300 . ?
C00R C01E 1.379(6) . ?
C00R C01A 1.465(6) . ?
C00S C00Z 1.374(5) . ?
C00S C00W 1.478(6) . ?
C00T C01D 1.369(6) . ?
C00T C010 1.467(6) . ?
C00U C015 1.378(6) . ?
C00U C013 1.478(6) . ?
C00W C01J 1.377(6) . ?
C00W C01I 1.393(6) . ?
C00X C012 1.395(6) . ?
C00X H00X 0.9300 . ?
C00Y C015 1.386(5) . ?
C00Y H00Y 0.9300 . ?
C00Z C011 1.381(5) . ?
C00Z H00Z 0.9300 . ?
C011 H011 0.9300 . ?
C012 C016 1.361(6) . ?
C012 H012 0.9300 . ?
C013 C01K 1.379(6) . ?
C013 C01H 1.387(6) . ?
C014 C017 1.357(5) . ?
C014 H014 0.9300 . ?
C015 H015 0.9300 . ?
C016 H016 0.9300 . ?
C017 H017 0.9300 . ?
C018 C01E 1.390(6) . ?
C018 H018 0.9300 . ?
C019 C01B 1.377(6) . ?
C019 H019 0.9300 . ?
C01B H01B 0.9300 . ?
C01C C01G 1.380(6) . ?
C01C H01C 0.9300 . ?
C01D C01F 1.388(6) . ?
C01D H01D 0.9300 . ?
C01E H01E 0.9300 . ?
C01F H01F 0.9300 . ?
C01G H01G 0.9300 . ?
C01H C01M 1.390(6) . ?
C01H H01H 0.9300 . ?
C01I C01L 1.382(6) . ?
C01I H01I 0.9300 . ?
C01J C01P 1.372(6) . ?
C01J H01J 0.9300 . ?
C01K C01O 1.372(6) . ?
C01K H01K 0.9300 . ?
C01L C01R 1.382(7) . ?
C01L H01L 0.9300 . ?
C01M C01S 1.377(7) . ?
C01M H01M 0.9300 . ?
C01N C01U 1.743(11) . ?
C01N H01A 0.9700 . ?
C01N H01N 0.9700 . ?
C01O C01S 1.379(7) . ?
C01O H01O 0.9300 . ?
C01P C01R 1.384(7) . ?
C01P H01P 0.9300 . ?
C01Q C01T 1.586(10) . ?
C01Q H01Q 0.9700 . ?
C01Q H01R 0.9700 . ?
C01R H01S 0.9300 . ?
C01S H01T 0.9300 . ?
C01T C2 1.037(12) . ?
C01T H01U 0.9700 . ?
C01T H01V 0.9700 . ?
C01U C1 1.159(12) . ?
C01U H8CA 0.9700 . ?
C01U H6CA 0.9700 . ?
C01V C101 1.468(11) . ?
C01V H7CA 0.9600 . ?
C01V H4CA 0.9600 . ?
C01V H2CA 0.9600 . ?
C01W C102 1.483(11) . ?
C01W H3CA 0.9600 . ?
C01W H1CA 0.9600 . ?
C01W H01 0.9600 . ?
C01X C101 1.069(14) . ?
C01X C1 1.638(16) . ?
C01X H5CA 0.9700 . ?
C01X H01: 0.9700 . ?
C1 H1A 0.9700 . ?
C1 H1B 0.9700 . ?
C2 C3 1.492(13) . ?
C2 H2A 0.9700 . ?
C2 H2B 0.9700 . ?
C3 C102 1.107(14) . ?
C3 H3A 0.9700 . ?
C3 H3B 0.9700 . ?
C101 H10A 0.9700 . ?
C101 H10B 0.9700 . ?
C102 H10C 0.9700 . ?
C102 H10D 0.9700 . ?
